data_8106463
loop_
_publ_author_name
'Ha, Kwang'

_publ_section_title
;
 Crystal structure of
 cis-bis(2,2&#x2032;-bipyrimidine-\k2N,N&#x2032;)bis(thiocyanato-\kN)nickel(II),
 C18H12N10NiS2
;
_journal_issue 1
_journal_name_full 'Zeitschrift f\"ur Kristallographie - New Crystal Structures'
_journal_page_first 147
_journal_page_last 148
_journal_paper_doi 10.1515/ncrs-2016-0202
_journal_volume 232
_journal_year 2017
_chemical_formula_moiety 'C18 H12 N10 Ni S2'
_chemical_formula_sum 'C18 H12 N10 Ni S2'
_chemical_formula_weight 491.21
_chemical_name_systematic
;
cis-bis(2,2'-bipyrimidine-\k^2^N,N')bis(thiocyanato-\k<i>N</i>)nickel(II)
;
_space_group_crystal_system tetragonal
_space_group_IT_number 88
_space_group_name_Hall '-I 4ad'
_space_group_name_H-M_alt 'I 41/a :2'
_atom_sites_solution_hydrogens geom
_atom_sites_solution_primary direct
_atom_sites_solution_secondary difmap
_cell_angle_alpha 90
_cell_angle_beta 90
_cell_angle_gamma 90
_cell_formula_units_Z 8
_cell_length_a 12.1303(5)
_cell_length_b 12.1303(5)
_cell_length_c 28.7471(12)
_cell_measurement_reflns_used 9886
_cell_measurement_temperature 223(2)
_cell_measurement_theta_max 28.19
_cell_measurement_theta_min 2.71
_cell_volume 4230.0(3)
_computing_cell_refinement 'Bruker SAINT'
_computing_data_collection 'Bruker APEX2'
_computing_data_reduction 'Bruker SAINT'
_computing_molecular_graphics 'ORTEP-III (Farrugia, 1997)'
_computing_publication_material 'SHELXL-2014/7 (Sheldrick, 2014)'
_computing_structure_refinement 'SHELXL-2014/7 (Sheldrick, 2014)'
_computing_structure_solution 'SHELXS-97 (Sheldrick, 1997)'
_diffrn_ambient_temperature 223(2)
_diffrn_measured_fraction_theta_full 0.998
_diffrn_measured_fraction_theta_max 0.995
_diffrn_measurement_device_type 'PHOTON 100 CMOS'
_diffrn_measurement_method '\f and \w scans'
_diffrn_radiation_type MoK\a
_diffrn_radiation_wavelength 0.71073
_diffrn_reflns_av_R_equivalents 0.0502
_diffrn_reflns_av_unetI/netI 0.0121
_diffrn_reflns_Laue_measured_fraction_full 0.998
_diffrn_reflns_Laue_measured_fraction_max 0.995
_diffrn_reflns_limit_h_max 16
_diffrn_reflns_limit_h_min -16
_diffrn_reflns_limit_k_max 16
_diffrn_reflns_limit_k_min -16
_diffrn_reflns_limit_l_max 38
_diffrn_reflns_limit_l_min -38
_diffrn_reflns_number 84487
_diffrn_reflns_point_group_measured_fraction_full 0.998
_diffrn_reflns_point_group_measured_fraction_max 0.995
_diffrn_reflns_theta_full 25.242
_diffrn_reflns_theta_max 28.351
_diffrn_reflns_theta_min 2.709
_diffrn_source 'sealed tube'
_exptl_absorpt_coefficient_mu 1.143
_exptl_absorpt_correction_T_max 0.7457
_exptl_absorpt_correction_T_min 0.6830
_exptl_absorpt_correction_type multi-scan
_exptl_absorpt_process_details SADABS
_exptl_crystal_colour yellow
_exptl_crystal_density_diffrn 1.543
_exptl_crystal_description block
_exptl_crystal_F_000 2000
_exptl_crystal_size_max 0.20
_exptl_crystal_size_mid 0.12
_exptl_crystal_size_min 0.08
_refine_diff_density_max 0.842
_refine_diff_density_min -0.503
_refine_diff_density_rms 0.062
_refine_ls_extinction_coef .
_refine_ls_extinction_method none
_refine_ls_goodness_of_fit_ref 1.061
_refine_ls_hydrogen_treatment constr
_refine_ls_matrix_type full
_refine_ls_number_parameters 141
_refine_ls_number_reflns 2635
_refine_ls_number_restraints 0
_refine_ls_restrained_S_all 1.061
_refine_ls_R_factor_all 0.0418
_refine_ls_R_factor_gt 0.0329
_refine_ls_shift/su_max 0.000
_refine_ls_shift/su_mean 0.000
_refine_ls_structure_factor_coef Fsqd
_refine_ls_weighting_details 'w=1/[\s^2^(Fo^2^)+(0.0388P)^2^+6.1341P] where P=(Fo^2^+2Fc^2^)/3'
_refine_ls_weighting_scheme calc
_refine_ls_wR_factor_gt 0.0798
_refine_ls_wR_factor_ref 0.0854
_reflns_Friedel_coverage 0.000
_reflns_Friedel_fraction_full .
_reflns_Friedel_fraction_max .
_reflns_number_gt 2250
_reflns_number_total 2635
_reflns_threshold_expression 'I > 2\s(I)'
_cod_data_source_file suppl_ncrs-2016-0202_suppl.cif
_cod_data_source_block Ni(NCS)2(bpym)2
_cod_depositor_comments
;
The following automatic conversions were performed:

data item '_exptl_absorpt_correction_type' value 'Multi-scan' was
changed to 'multi-scan' in accordance with the built-in table derived
from the CIF Core dictionary named 'cif_core.dic' version 2.4.5 last
updated on 2014-11-21.

Automatic conversion script
Id: cif_fix_values 8738 2021-04-28 16:35:53Z antanas 
;
_cod_original_cell_volume 4230.0(4)
_cod_original_sg_symbol_H-M 'I 41/a'
_cod_database_code 8106463
_shelx_space_group_comment
;
The symmetry employed for this shelxl refinement is uniquely defined
by the following loop, which should always be used as a source of
symmetry information in preference to the above space-group names.
They are only intended as comments.
;
_shelx_estimated_absorpt_t_min 0.804
_shelx_estimated_absorpt_t_max 0.914

loop_
_space_group_symop_operation_xyz
'x, y, z'
'-x+1/2, -y, z+1/2'
'-y+3/4, x+1/4, z+1/4'
'y+3/4, -x+3/4, z+3/4'
'x+1/2, y+1/2, z+1/2'
'-x+1, -y+1/2, z+1'
'-y+5/4, x+3/4, z+3/4'
'y+5/4, -x+5/4, z+5/4'
'-x, -y, -z'
'x-1/2, y, -z-1/2'
'y-3/4, -x-1/4, -z-1/4'
'-y-3/4, x-3/4, -z-3/4'
'-x+1/2, -y+1/2, -z+1/2'
'x, y+1/2, -z'
'y-1/4, -x+1/4, -z+1/4'
'-y-1/4, x-1/4, -z-1/4'

loop_
_atom_site_label
_atom_site_type_symbol
_atom_site_fract_x
_atom_site_fract_y
_atom_site_fract_z
_atom_site_U_iso_or_equiv
_atom_site_adp_type
_atom_site_occupancy
_atom_site_site_symmetry_order
_atom_site_calc_flag
_atom_site_refinement_flags_posn
_atom_site_refinement_flags_adp
_atom_site_refinement_flags_occupancy
_atom_site_disorder_assembly
_atom_site_disorder_group
Ni1 Ni 0.5000 0.2500 0.08549(2) 0.02397(10) Uani 1 2 d S T P . .
S1 S 0.18497(5) 0.27959(6) -0.01505(2) 0.05311(18) Uani 1 1 d . . . . .
N1 N 0.48201(12) 0.41965(12) 0.08796(5) 0.0261(3) Uani 1 1 d . . . . .
N2 N 0.34557(14) 0.55420(14) 0.10439(6) 0.0370(4) Uani 1 1 d . . . . .
N3 N 0.23769(15) 0.39851(16) 0.15792(7) 0.0440(4) Uani 1 1 d . . . . .
N4 N 0.37278(13) 0.26797(12) 0.13417(5) 0.0281(3) Uani 1 1 d . . . . .
N5 N 0.37660(13) 0.24483(13) 0.03621(6) 0.0333(3) Uani 1 1 d . . . . .
C1 C 0.53861(16) 0.49300(15) 0.06289(7) 0.0318(4) Uani 1 1 d . . . . .
H1 H 0.6062 0.4725 0.0494 0.038 Uiso 1 1 calc R U . . .
C2 C 0.49911(18) 0.59865(16) 0.05651(7) 0.0366(4) Uani 1 1 d . . . . .
H2 H 0.5371 0.6503 0.0381 0.044 Uiso 1 1 calc R U . . .
C3 C 0.40206(19) 0.62486(16) 0.07814(7) 0.0396(5) Uani 1 1 d . . . . .
H3 H 0.3738 0.6964 0.0743 0.047 Uiso 1 1 calc R U . . .
C4 C 0.38812(14) 0.45409(14) 0.10792(6) 0.0269(3) Uani 1 1 d . . . . .
C5 C 0.32795(15) 0.36888(15) 0.13538(6) 0.0288(4) Uani 1 1 d . . . . .
C6 C 0.1886(2) 0.3175(2) 0.18221(10) 0.0549(6) Uani 1 1 d . . . . .
H6 H 0.1242 0.3342 0.1990 0.066 Uiso 1 1 calc R U . . .
C7 C 0.2281(2) 0.2120(2) 0.18358(9) 0.0523(6) Uani 1 1 d . . . . .
H7 H 0.1928 0.1571 0.2012 0.063 Uiso 1 1 calc R U . . .
C8 C 0.32110(18) 0.18927(17) 0.15825(7) 0.0391(5) Uani 1 1 d . . . . .
H8 H 0.3490 0.1170 0.1578 0.047 Uiso 1 1 calc R U . . .
C9 C 0.29653(16) 0.25984(15) 0.01548(6) 0.0300(4) Uani 1 1 d . . . . .

loop_
_atom_site_aniso_label
_atom_site_aniso_U_11
_atom_site_aniso_U_22
_atom_site_aniso_U_33
_atom_site_aniso_U_23
_atom_site_aniso_U_13
_atom_site_aniso_U_12
Ni1 0.02446(16) 0.02088(16) 0.02656(17) 0.000 0.000 0.00044(11)
S1 0.0424(3) 0.0735(4) 0.0434(3) -0.0022(3) -0.0119(2) 0.0173(3)
N1 0.0264(7) 0.0233(7) 0.0285(7) 0.0009(5) 0.0003(6) -0.0005(5)
N2 0.0367(9) 0.0306(8) 0.0436(9) 0.0037(7) 0.0025(7) 0.0073(7)
N3 0.0372(9) 0.0447(10) 0.0500(11) 0.0010(8) 0.0151(8) 0.0037(8)
N4 0.0291(7) 0.0264(7) 0.0287(7) 0.0024(6) 0.0017(6) -0.0018(6)
N5 0.0340(8) 0.0346(8) 0.0313(8) 0.0012(6) -0.0031(7) 0.0006(6)
C1 0.0341(9) 0.0275(9) 0.0339(9) -0.0001(7) 0.0051(7) -0.0037(7)
C2 0.0486(11) 0.0263(9) 0.0351(10) 0.0037(7) 0.0028(8) -0.0065(8)
C3 0.0500(12) 0.0252(9) 0.0435(11) 0.0056(8) -0.0007(9) 0.0059(8)
C4 0.0280(8) 0.0261(8) 0.0265(8) -0.0002(6) -0.0005(7) 0.0018(7)
C5 0.0275(8) 0.0303(9) 0.0285(9) 0.0003(7) 0.0028(7) 0.0004(7)
C6 0.0430(12) 0.0633(16) 0.0584(15) 0.0023(12) 0.0242(11) -0.0020(11)
C7 0.0551(14) 0.0504(13) 0.0514(13) 0.0082(11) 0.0204(11) -0.0139(11)
C8 0.0449(11) 0.0332(10) 0.0393(11) 0.0074(8) 0.0067(9) -0.0053(8)
C9 0.0348(9) 0.0276(8) 0.0278(8) 0.0009(7) 0.0037(7) 0.0018(7)

loop_
_atom_type_symbol
_atom_type_description
_atom_type_scat_dispersion_real
_atom_type_scat_dispersion_imag
_atom_type_scat_source
C C 0.0033 0.0016 'International Tables Vol C Tables 4.2.6.8 and 6.1.1.4'
H H 0.0000 0.0000 'International Tables Vol C Tables 4.2.6.8 and 6.1.1.4'
N N 0.0061 0.0033 'International Tables Vol C Tables 4.2.6.8 and 6.1.1.4'
Ni Ni 0.3393 1.1124 'International Tables Vol C Tables 4.2.6.8 and 6.1.1.4'
S S 0.1246 0.1234 'International Tables Vol C Tables 4.2.6.8 and 6.1.1.4'

loop_
_geom_angle_atom_site_label_1
_geom_angle_atom_site_label_2
_geom_angle_atom_site_label_3
_geom_angle
_geom_angle_site_symmetry_1
_geom_angle_site_symmetry_3
N5 Ni1 N5 93.21(9) . 6_554
N5 Ni1 N1 88.70(6) . .
N5 Ni1 N1 94.01(6) 6_554 .
N5 Ni1 N1 94.01(6) . 6_554
N5 Ni1 N1 88.70(6) 6_554 6_554
N1 Ni1 N1 176.06(8) . 6_554
N5 Ni1 N4 172.19(6) . 6_554
N5 Ni1 N4 85.83(6) 6_554 6_554
N1 Ni1 N4 99.10(6) . 6_554
N1 Ni1 N4 78.23(6) 6_554 6_554
N5 Ni1 N4 85.83(6) . .
N5 Ni1 N4 172.19(6) 6_554 .
N1 Ni1 N4 78.23(6) . .
N1 Ni1 N4 99.10(6) 6_554 .
N4 Ni1 N4 96.16(8) 6_554 .
C1 N1 C4 117.37(15) . .
C1 N1 Ni1 126.13(12) . .
C4 N1 Ni1 114.43(11) . .
C4 N2 C3 115.68(17) . .
C5 N3 C6 115.0(2) . .
C8 N4 C5 116.69(17) . .
C8 N4 Ni1 128.15(14) . .
C5 N4 Ni1 114.30(12) . .
C9 N5 Ni1 163.96(16) . .
N1 C1 C2 120.79(18) . .
N1 C1 H1 119.6 . .
C2 C1 H1 119.6 . .
C3 C2 C1 116.99(18) . .
C3 C2 H2 121.5 . .
C1 C2 H2 121.5 . .
N2 C3 C2 123.40(18) . .
N2 C3 H3 118.3 . .
C2 C3 H3 118.3 . .
N2 C4 N1 125.72(17) . .
N2 C4 C5 119.06(16) . .
N1 C4 C5 115.20(15) . .
N3 C5 N4 126.67(18) . .
N3 C5 C4 118.44(17) . .
N4 C5 C4 114.89(15) . .
N3 C6 C7 123.0(2) . .
N3 C6 H6 118.5 . .
C7 C6 H6 118.5 . .
C6 C7 C8 117.5(2) . .
C6 C7 H7 121.3 . .
C8 C7 H7 121.3 . .
N4 C8 C7 121.2(2) . .
N4 C8 H8 119.4 . .
C7 C8 H8 119.4 . .
N5 C9 S1 178.46(18) . .

loop_
_geom_bond_atom_site_label_1
_geom_bond_atom_site_label_2
_geom_bond_distance
_geom_bond_site_symmetry_2
Ni1 N5 2.0619(16) .
Ni1 N5 2.0619(16) 6_554
Ni1 N1 2.0706(14) .
Ni1 N1 2.0706(14) 6_554
Ni1 N4 2.0946(15) 6_554
Ni1 N4 2.0946(15) .
S1 C9 1.631(2) .
N1 C1 1.335(2) .
N1 C4 1.342(2) .
N2 C4 1.323(2) .
N2 C3 1.332(3) .
N3 C5 1.322(2) .
N3 C6 1.344(3) .
N4 C8 1.335(2) .
N4 C5 1.340(2) .
N5 C9 1.154(2) .
C1 C2 1.380(3) .
C1 H1 0.9400 .
C2 C3 1.369(3) .
C2 H2 0.9400 .
C3 H3 0.9400 .
C4 C5 1.491(2) .
C6 C7 1.368(4) .
C6 H6 0.9400 .
C7 C8 1.371(3) .
C7 H7 0.9400 .
C8 H8 0.9400 .

loop_
_geom_torsion_atom_site_label_1
_geom_torsion_atom_site_label_2
_geom_torsion_atom_site_label_3
_geom_torsion_atom_site_label_4
_geom_torsion
_geom_torsion_site_symmetry_1
_geom_torsion_site_symmetry_2
_geom_torsion_site_symmetry_3
_geom_torsion_site_symmetry_4
C4 N1 C1 C2 -2.4(3) . . . .
Ni1 N1 C1 C2 160.20(15) . . . .
N1 C1 C2 C3 2.0(3) . . . .
C4 N2 C3 C2 -1.2(3) . . . .
C1 C2 C3 N2 -0.1(3) . . . .
C3 N2 C4 N1 0.7(3) . . . .
C3 N2 C4 C5 -177.96(17) . . . .
C1 N1 C4 N2 1.1(3) . . . .
Ni1 N1 C4 N2 -163.56(16) . . . .
C1 N1 C4 C5 179.81(16) . . . .
Ni1 N1 C4 C5 15.15(19) . . . .
C6 N3 C5 N4 0.9(3) . . . .
C6 N3 C5 C4 -179.4(2) . . . .
C8 N4 C5 N3 -0.1(3) . . . .
Ni1 N4 C5 N3 170.11(17) . . . .
C8 N4 C5 C4 -179.83(17) . . . .
Ni1 N4 C5 C4 -9.6(2) . . . .
N2 C4 C5 N3 -4.5(3) . . . .
N1 C4 C5 N3 176.66(17) . . . .
N2 C4 C5 N4 175.21(17) . . . .
N1 C4 C5 N4 -3.6(2) . . . .
C5 N3 C6 C7 -0.3(4) . . . .
N3 C6 C7 C8 -1.0(4) . . . .
C5 N4 C8 C7 -1.3(3) . . . .
Ni1 N4 C8 C7 -169.90(18) . . . .
C6 C7 C8 N4 1.8(4) . . . .
